data_7107393
loop_
_publ_author_name
'Gen-Qiang Chen'
'Xiang-Ying Tang'
'Min Shi'

_publ_section_title
;
 HOTf mediated cascade reactions of 1-arenoylcyclopropanecarboxylic acids
 with arenes
;
_journal_name_full Chem.Commun.
_journal_page_first 2340
_journal_paper_doi 10.1039/c2cc17581a
_journal_volume 48
_journal_year 2012
_chemical_formula_sum 'C24 H20 O'
_chemical_formula_weight 324.40
_chemical_name_systematic
;
?
;
_space_group_IT_number 14
_symmetry_cell_setting monoclinic
_symmetry_space_group_name_Hall '-P 2ybc'
_symmetry_space_group_name_H-M 'P 1 21/c 1'
_atom_sites_solution_hydrogens geom
_atom_sites_solution_primary direct
_atom_sites_solution_secondary difmap
_audit_creation_method SHELXL-97
_cell_angle_alpha 90.00
_cell_angle_beta 99.471(4)
_cell_angle_gamma 90.00
_cell_formula_units_Z 4
_cell_length_a 9.997(2)
_cell_length_b 8.7960(19)
_cell_length_c 20.266(5)
_cell_measurement_reflns_used 2712
_cell_measurement_temperature 293(2)
_cell_measurement_theta_max 47.378
_cell_measurement_theta_min 5.060
_cell_volume 1757.8(7)
_computing_cell_refinement 'Bruker SMART'
_computing_data_collection 'Bruker SMART'
_computing_data_reduction 'Bruker SHELXTL'
_computing_molecular_graphics 'Bruker SHELXTL'
_computing_publication_material 'Bruker SHELXTL'
_computing_structure_refinement 'SHELXL-97 (Sheldrick, 1997)'
_computing_structure_solution 'SHELXS-97 (Sheldrick, 1990)'
_diffrn_ambient_temperature 293(2)
_diffrn_measured_fraction_theta_full 0.998
_diffrn_measured_fraction_theta_max 0.998
_diffrn_measurement_device_type 'CCD area detector'
_diffrn_measurement_method 'phi and omega scans'
_diffrn_radiation_monochromator graphite
_diffrn_radiation_source 'fine-focus sealed tube'
_diffrn_radiation_type MoK\a
_diffrn_radiation_wavelength 0.71073
_diffrn_reflns_av_R_equivalents 0.0197
_diffrn_reflns_av_sigmaI/netI 0.0246
_diffrn_reflns_limit_h_max 12
_diffrn_reflns_limit_h_min -12
_diffrn_reflns_limit_k_max 10
_diffrn_reflns_limit_k_min -10
_diffrn_reflns_limit_l_max 24
_diffrn_reflns_limit_l_min -18
_diffrn_reflns_number 9277
_diffrn_reflns_theta_full 25.99
_diffrn_reflns_theta_max 25.99
_diffrn_reflns_theta_min 2.04
_exptl_absorpt_coefficient_mu 0.073
_exptl_absorpt_correction_T_max 1.00000
_exptl_absorpt_correction_T_min 0.72146
_exptl_absorpt_correction_type empirical
_exptl_absorpt_process_details sadabs
_exptl_crystal_colour colorless
_exptl_crystal_density_diffrn 1.226
_exptl_crystal_density_method 'not measured'
_exptl_crystal_description prismatic
_exptl_crystal_F_000 688
_exptl_crystal_size_max 0.269
_exptl_crystal_size_mid 0.213
_exptl_crystal_size_min 0.157
_refine_diff_density_max 0.182
_refine_diff_density_min -0.130
_refine_diff_density_rms 0.028
_refine_ls_extinction_method none
_refine_ls_goodness_of_fit_ref 1.029
_refine_ls_hydrogen_treatment constr
_refine_ls_matrix_type full
_refine_ls_number_parameters 227
_refine_ls_number_reflns 3442
_refine_ls_number_restraints 0
_refine_ls_restrained_S_all 1.029
_refine_ls_R_factor_all 0.0565
_refine_ls_R_factor_gt 0.0426
_refine_ls_shift/su_max 0.001
_refine_ls_shift/su_mean 0.000
_refine_ls_structure_factor_coef Fsqd
_refine_ls_weighting_details 'calc w=1/[\s^2^(Fo^2^)+(0.0555P)^2^+0.2485P] where P=(Fo^2^+2Fc^2^)/3'
_refine_ls_weighting_scheme calc
_refine_ls_wR_factor_gt 0.1094
_refine_ls_wR_factor_ref 0.1183
_reflns_number_gt 2669
_reflns_number_total 3442
_reflns_threshold_expression >2sigma(I)
_cod_data_source_file c2cc17581a.txt
_cod_data_source_block cd211424
_cod_original_sg_symbol_H-M P2(1)/c
_cod_database_code 7107393

loop_
_symmetry_equiv_pos_as_xyz
'x, y, z'
'-x, y+1/2, -z+1/2'
'-x, -y, -z'
'x, -y-1/2, z-1/2'

loop_
_atom_site_label
_atom_site_type_symbol
_atom_site_fract_x
_atom_site_fract_y
_atom_site_fract_z
_atom_site_U_iso_or_equiv
_atom_site_adp_type
_atom_site_occupancy
_atom_site_symmetry_multiplicity
_atom_site_calc_flag
_atom_site_refinement_flags
O1 O -0.12979(11) 0.83434(18) 0.39533(7) 0.0901(5) Uani 1 1 d .
C1 C -0.00967(15) 0.86222(19) 0.40652(8) 0.0575(4) Uani 1 1 d .
C2 C 0.08852(14) 0.80965(17) 0.46331(7) 0.0503(4) Uani 1 1 d .
C3 C 0.06630(17) 0.71615(19) 0.51570(8) 0.0606(4) Uani 1 1 d .
H3 H -0.0208 0.6822 0.5182 0.073 Uiso 1 1 calc R
C4 C 0.17279(18) 0.67403(18) 0.56361(8) 0.0603(4) Uani 1 1 d .
C5 C 0.30154(18) 0.72867(18) 0.55789(8) 0.0598(4) Uani 1 1 d .
H5 H 0.3745 0.7022 0.5905 0.072 Uiso 1 1 calc R
C6 C 0.32460(15) 0.82029(17) 0.50577(7) 0.0522(4) Uani 1 1 d .
H6 H 0.4118 0.8536 0.5031 0.063 Uiso 1 1 calc R
C7 C 0.21639(13) 0.86217(15) 0.45744(7) 0.0434(3) Uani 1 1 d .
C8 C 0.21749(13) 0.95599(15) 0.39400(6) 0.0422(3) Uani 1 1 d .
C9 C 0.06392(14) 0.95708(16) 0.36138(7) 0.0495(4) Uani 1 1 d .
H9 H 0.0308 1.0618 0.3621 0.059 Uiso 1 1 calc R
C10 C 0.03362(16) 0.90063(19) 0.29023(8) 0.0596(4) Uani 1 1 d .
H10A H -0.0633 0.8862 0.2773 0.072 Uiso 1 1 calc R
H10B H 0.0630 0.9755 0.2605 0.072 Uiso 1 1 calc R
C11 C 0.10598(17) 0.75235(18) 0.28391(8) 0.0630(4) Uani 1 1 d .
H11A H 0.0770 0.6777 0.3139 0.076 Uiso 1 1 calc R
H11B H 0.0828 0.7144 0.2385 0.076 Uiso 1 1 calc R
C12 C 0.25604(16) 0.77413(16) 0.30079(7) 0.0508(4) Uani 1 1 d .
C13 C 0.3441(2) 0.69894(19) 0.26548(8) 0.0673(5) Uani 1 1 d .
H13 H 0.3086 0.6338 0.2308 0.081 Uiso 1 1 calc R
C14 C 0.4811(2) 0.7181(2) 0.28023(10) 0.0791(6) Uani 1 1 d .
H14 H 0.5382 0.6644 0.2567 0.095 Uiso 1 1 calc R
C15 C 0.53396(19) 0.8169(2) 0.32984(10) 0.0778(5) Uani 1 1 d .
H15 H 0.6273 0.8311 0.3400 0.093 Uiso 1 1 calc R
C16 C 0.44857(15) 0.8958(2) 0.36492(8) 0.0614(4) Uani 1 1 d .
H16 H 0.4851 0.9639 0.3981 0.074 Uiso 1 1 calc R
C17 C 0.30938(14) 0.87471(15) 0.35127(7) 0.0455(3) Uani 1 1 d .
C18 C 0.26395(14) 1.12075(15) 0.40748(7) 0.0476(3) Uani 1 1 d .
C19 C 0.27543(19) 1.21296(19) 0.35313(9) 0.0710(5) Uani 1 1 d .
H19 H 0.2599 1.1717 0.3103 0.085 Uiso 1 1 calc R
C20 C 0.3092(2) 1.3637(2) 0.36127(12) 0.0874(6) Uani 1 1 d .
H20 H 0.3162 1.4235 0.3241 0.105 Uiso 1 1 calc R
C21 C 0.3327(2) 1.4263(2) 0.42407(12) 0.0846(6) Uani 1 1 d .
H21 H 0.3555 1.5285 0.4297 0.102 Uiso 1 1 calc R
C22 C 0.32243(18) 1.3374(2) 0.47834(11) 0.0732(5) Uani 1 1 d .
H22 H 0.3390 1.3792 0.5211 0.088 Uiso 1 1 calc R
C23 C 0.28750(15) 1.18529(17) 0.47003(8) 0.0558(4) Uani 1 1 d .
H23 H 0.2799 1.1262 0.5073 0.067 Uiso 1 1 calc R
C24 C 0.1539(2) 0.5681(2) 0.61976(9) 0.0905(6) Uani 1 1 d .
H24A H 0.0642 0.5806 0.6302 0.136 Uiso 1 1 calc R
H24B H 0.2196 0.5914 0.6586 0.136 Uiso 1 1 calc R
H24C H 0.1658 0.4650 0.6063 0.136 Uiso 1 1 calc R

loop_
_atom_site_aniso_label
_atom_site_aniso_U_11
_atom_site_aniso_U_22
_atom_site_aniso_U_33
_atom_site_aniso_U_23
_atom_site_aniso_U_13
_atom_site_aniso_U_12
O1 0.0406(7) 0.1432(13) 0.0855(9) 0.0142(9) 0.0069(6) -0.0161(7)
C1 0.0408(8) 0.0748(10) 0.0573(9) -0.0025(8) 0.0088(7) -0.0035(7)
C2 0.0464(8) 0.0574(8) 0.0486(8) -0.0030(7) 0.0125(6) -0.0051(7)
C3 0.0614(10) 0.0691(10) 0.0556(9) -0.0024(8) 0.0219(8) -0.0125(8)
C4 0.0813(12) 0.0571(9) 0.0448(8) -0.0017(7) 0.0169(8) -0.0053(8)
C5 0.0693(11) 0.0596(9) 0.0479(8) 0.0012(7) 0.0019(7) 0.0033(8)
C6 0.0488(8) 0.0542(8) 0.0520(8) -0.0003(7) 0.0039(6) -0.0021(7)
C7 0.0434(8) 0.0425(7) 0.0445(7) -0.0044(6) 0.0080(6) -0.0011(6)
C8 0.0398(7) 0.0432(7) 0.0436(7) -0.0012(6) 0.0065(6) -0.0009(5)
C9 0.0427(8) 0.0502(8) 0.0542(8) 0.0011(6) 0.0036(6) 0.0034(6)
C10 0.0528(9) 0.0698(10) 0.0527(9) 0.0039(8) -0.0021(7) -0.0042(8)
C11 0.0780(12) 0.0580(9) 0.0526(9) -0.0096(7) 0.0095(8) -0.0147(8)
C12 0.0655(10) 0.0415(7) 0.0473(8) 0.0044(6) 0.0151(7) -0.0002(6)
C13 0.0955(14) 0.0533(9) 0.0583(10) -0.0026(8) 0.0275(9) 0.0065(9)
C14 0.0868(14) 0.0811(13) 0.0784(13) 0.0032(10) 0.0407(11) 0.0229(11)
C15 0.0554(10) 0.0991(14) 0.0846(13) 0.0107(12) 0.0284(9) 0.0133(10)
C16 0.0487(9) 0.0761(11) 0.0609(9) -0.0003(8) 0.0133(7) 0.0012(8)
C17 0.0477(8) 0.0449(7) 0.0454(7) 0.0047(6) 0.0118(6) 0.0021(6)
C18 0.0417(8) 0.0444(8) 0.0575(8) -0.0015(6) 0.0107(6) -0.0002(6)
C19 0.0922(14) 0.0538(10) 0.0674(11) 0.0054(8) 0.0141(9) -0.0115(9)
C20 0.1101(17) 0.0529(11) 0.1006(16) 0.0142(11) 0.0211(12) -0.0121(10)
C21 0.0831(14) 0.0426(9) 0.1279(19) -0.0087(11) 0.0169(12) -0.0064(9)
C22 0.0719(12) 0.0555(10) 0.0923(13) -0.0251(10) 0.0138(10) -0.0006(8)
C23 0.0520(9) 0.0516(9) 0.0650(10) -0.0096(7) 0.0131(7) 0.0007(7)
C24 0.1282(18) 0.0891(14) 0.0574(11) 0.0106(10) 0.0250(11) -0.0163(12)

loop_
_atom_type_symbol
_atom_type_description
_atom_type_scat_dispersion_real
_atom_type_scat_dispersion_imag
_atom_type_scat_source
C C 0.0033 0.0016 'International Tables Vol C Tables 4.2.6.8 and 6.1.1.4'
H H 0.0000 0.0000 'International Tables Vol C Tables 4.2.6.8 and 6.1.1.4'
O O 0.0106 0.0060 'International Tables Vol C Tables 4.2.6.8 and 6.1.1.4'

loop_
_geom_angle_atom_site_label_1
_geom_angle_atom_site_label_2
_geom_angle_atom_site_label_3
_geom_angle
O1 C1 C2 126.99(15)
O1 C1 C9 124.32(14)
C2 C1 C9 108.68(12)
C7 C2 C3 122.00(14)
C7 C2 C1 109.74(13)
C3 C2 C1 128.22(14)
C4 C3 C2 119.92(15)
C4 C3 H3 120.0
C2 C3 H3 120.0
C3 C4 C5 117.91(15)
C3 C4 C24 121.57(17)
C5 C4 C24 120.49(16)
C6 C5 C4 122.52(15)
C6 C5 H5 118.7
C4 C5 H5 118.7
C5 C6 C7 119.22(14)
C5 C6 H6 120.4
C7 C6 H6 120.4
C2 C7 C6 118.43(13)
C2 C7 C8 112.79(12)
C6 C7 C8 128.71(13)
C7 C8 C18 113.85(11)
C7 C8 C17 108.07(10)
C18 C8 C17 110.38(11)
C7 C8 C9 102.46(10)
C18 C8 C9 108.43(11)
C17 C8 C9 113.53(11)
C10 C9 C1 110.79(12)
C10 C9 C8 115.45(12)
C1 C9 C8 106.31(11)
C10 C9 H9 108.0
C1 C9 H9 108.0
C8 C9 H9 108.0
C11 C10 C9 110.03(12)
C11 C10 H10A 109.7
C9 C10 H10A 109.7
C11 C10 H10B 109.7
C9 C10 H10B 109.7
H10A C10 H10B 108.2
C12 C11 C10 110.32(13)
C12 C11 H11A 109.6
C10 C11 H11A 109.6
C12 C11 H11B 109.6
C10 C11 H11B 109.6
H11A C11 H11B 108.1
C13 C12 C17 118.86(15)
C13 C12 C11 121.20(15)
C17 C12 C11 119.91(13)
C14 C13 C12 121.81(17)
C14 C13 H13 119.1
C12 C13 H13 119.1
C13 C14 C15 119.47(16)
C13 C14 H14 120.3
C15 C14 H14 120.3
C14 C15 C16 120.01(18)
C14 C15 H15 120.0
C16 C15 H15 120.0
C15 C16 C17 120.96(17)
C15 C16 H16 119.5
C17 C16 H16 119.5
C16 C17 C12 118.87(13)
C16 C17 C8 119.90(12)
C12 C17 C8 121.16(12)
C23 C18 C19 117.84(14)
C23 C18 C8 123.79(13)
C19 C18 C8 118.26(13)
C20 C19 C18 121.37(18)
C20 C19 H19 119.3
C18 C19 H19 119.3
C21 C20 C19 120.07(19)
C21 C20 H20 120.0
C19 C20 H20 120.0
C22 C21 C20 119.54(17)
C22 C21 H21 120.2
C20 C21 H21 120.2
C21 C22 C23 120.35(18)
C21 C22 H22 119.8
C23 C22 H22 119.8
C18 C23 C22 120.83(16)
C18 C23 H23 119.6
C22 C23 H23 119.6
C4 C24 H24A 109.5
C4 C24 H24B 109.5
H24A C24 H24B 109.5
C4 C24 H24C 109.5
H24A C24 H24C 109.5
H24B C24 H24C 109.5

loop_
_geom_bond_atom_site_label_1
_geom_bond_atom_site_label_2
_geom_bond_distance
O1 C1 1.2100(18)
C1 C2 1.460(2)
C1 C9 1.515(2)
C2 C7 1.3826(19)
C2 C3 1.389(2)
C3 C4 1.369(2)
C3 H3 0.9300
C4 C5 1.397(2)
C4 C24 1.506(2)
C5 C6 1.378(2)
C5 H5 0.9300
C6 C7 1.3844(19)
C6 H6 0.9300
C7 C8 1.5294(18)
C8 C18 1.5326(19)
C8 C17 1.5385(19)
C8 C9 1.5685(18)
C9 C10 1.508(2)
C9 H9 0.9800
C10 C11 1.507(2)
C10 H10A 0.9700
C10 H10B 0.9700
C11 C12 1.495(2)
C11 H11A 0.9700
C11 H11B 0.9700
C12 C13 1.390(2)
C12 C17 1.391(2)
C13 C14 1.364(3)
C13 H13 0.9300
C14 C15 1.368(3)
C14 H14 0.9300
C15 C16 1.384(2)
C15 H15 0.9300
C16 C17 1.386(2)
C16 H16 0.9300
C18 C23 1.374(2)
C18 C19 1.388(2)
C19 C20 1.371(2)
C19 H19 0.9300
C20 C21 1.371(3)
C20 H20 0.9300
C21 C22 1.367(3)
C21 H21 0.9300
C22 C23 1.386(2)
C22 H22 0.9300
C23 H23 0.9300
C24 H24A 0.9600
C24 H24B 0.9600
C24 H24C 0.9600

loop_
_geom_torsion_atom_site_label_1
_geom_torsion_atom_site_label_2
_geom_torsion_atom_site_label_3
_geom_torsion_atom_site_label_4
_geom_torsion
O1 C1 C2 C7 178.33(17)
C9 C1 C2 C7 -0.38(17)
O1 C1 C2 C3 0.8(3)
C9 C1 C2 C3 -177.90(15)
C7 C2 C3 C4 0.3(2)
C1 C2 C3 C4 177.54(15)
C2 C3 C4 C5 0.4(2)
C2 C3 C4 C24 -177.67(16)
C3 C4 C5 C6 -1.0(2)
C24 C4 C5 C6 177.08(16)
C4 C5 C6 C7 0.9(2)
C3 C2 C7 C6 -0.4(2)
C1 C2 C7 C6 -178.10(13)
C3 C2 C7 C8 176.90(13)
C1 C2 C7 C8 -0.80(17)
C5 C6 C7 C2 -0.2(2)
C5 C6 C7 C8 -177.01(13)
C2 C7 C8 C18 118.42(13)
C6 C7 C8 C18 -64.62(18)
C2 C7 C8 C17 -118.57(13)
C6 C7 C8 C17 58.39(17)
C2 C7 C8 C9 1.57(15)
C6 C7 C8 C9 178.53(14)
O1 C1 C9 C10 -51.2(2)
C2 C1 C9 C10 127.51(14)
O1 C1 C9 C8 -177.41(16)
C2 C1 C9 C8 1.34(16)
C7 C8 C9 C10 -124.97(13)
C18 C8 C9 C10 114.35(13)
C17 C8 C9 C10 -8.70(17)
C7 C8 C9 C1 -1.68(14)
C18 C8 C9 C1 -122.36(12)
C17 C8 C9 C1 114.59(13)
C1 C9 C10 C11 -72.83(16)
C8 C9 C10 C11 48.06(17)
C9 C10 C11 C12 -61.81(17)
C10 C11 C12 C13 -141.66(15)
C10 C11 C12 C17 36.32(19)
C17 C12 C13 C14 1.8(2)
C11 C12 C13 C14 179.82(16)
C12 C13 C14 C15 -1.8(3)
C13 C14 C15 C16 0.4(3)
C14 C15 C16 C17 1.0(3)
C15 C16 C17 C12 -0.9(2)
C15 C16 C17 C8 176.07(14)
C13 C12 C17 C16 -0.4(2)
C11 C12 C17 C16 -178.45(13)
C13 C12 C17 C8 -177.38(13)
C11 C12 C17 C8 4.6(2)
C7 C8 C17 C16 -82.72(15)
C18 C8 C17 C16 42.37(17)
C9 C8 C17 C16 164.35(13)
C7 C8 C17 C12 94.21(14)
C18 C8 C17 C12 -140.70(13)
C9 C8 C17 C12 -18.72(17)
C7 C8 C18 C23 -7.28(19)
C17 C8 C18 C23 -129.01(14)
C9 C8 C18 C23 106.04(15)
C7 C8 C18 C19 176.60(13)
C17 C8 C18 C19 54.87(17)
C9 C8 C18 C19 -70.07(17)
C23 C18 C19 C20 0.0(3)
C8 C18 C19 C20 176.38(17)
C18 C19 C20 C21 0.1(3)
C19 C20 C21 C22 0.1(3)
C20 C21 C22 C23 -0.5(3)
C19 C18 C23 C22 -0.4(2)
C8 C18 C23 C22 -176.55(14)
C21 C22 C23 C18 0.7(3)
